data_4068463
loop_
_publ_author_name
'Knispel, Christina'
'Limberg, Christian'
'Mehring, Michael'

_publ_section_title
;
 Opening of Bent Bi&#x2212;C Bonds by Silanols To Give Stable
 Cp2Mo(\m-BiOR)2MoCp2Complexes
;
_journal_issue 2
_journal_name_full Organometallics
_journal_page_first 646
_journal_paper_doi 10.1021/om8008662
_journal_volume 28
_journal_year 2009
_chemical_formula_moiety 'C32 H50 Bi2 Mo2 O2 Si2'
_chemical_formula_sum 'C32 H50 Bi2 Mo2 O2 Si2'
_chemical_formula_weight 1132.74
_chemical_name_systematic
; 
 Bis[di(\h^5^-cyclopentadienyl)molybdenum(\m-bismuth-tert-
butyldimethylsilanolat)] 
;
_space_group_IT_number 14
_symmetry_cell_setting monoclinic
_symmetry_space_group_name_Hall '-P 2yn'
_symmetry_space_group_name_H-M 'P 1 21/n 1'
_atom_sites_solution_hydrogens geom
_atom_sites_solution_primary direct
_atom_sites_solution_secondary difmap
_audit_creation_method SHELXL-97
_cell_angle_alpha 90.00
_cell_angle_beta 107.818(5)
_cell_angle_gamma 90.00
_cell_formula_units_Z 2
_cell_length_a 11.2536(6)
_cell_length_b 11.0845(7)
_cell_length_c 14.5150(10)
_cell_measurement_reflns_used 5000
_cell_measurement_temperature 150(2)
_cell_measurement_theta_max 25
_cell_measurement_theta_min 5
_cell_volume 1723.76(19)
_computing_cell_refinement 'X-AREA (Stoe & Cie, 2002)'
_computing_data_collection 'X-AREA (Stoe & Cie, 2002)'
_computing_data_reduction 'X-RED (Stoe & Cie, 2002)'
_computing_molecular_graphics 'DIAMOND (Brandenburg & Berndt, 1999)'
_computing_publication_material 'SHELXL97 (Sheldrick, 1997)'
_computing_structure_refinement 'SHELXL97 (Sheldrick, 1997)'
_computing_structure_solution 'SHELXS97 (Sheldrick, 1990)'
_diffrn_ambient_temperature 150(2)
_diffrn_detector_area_resol_mean 6.67
_diffrn_measured_fraction_theta_full 0.979
_diffrn_measured_fraction_theta_max 0.979
_diffrn_measurement_device 'Stoe IPDS-2t diffractometer'
_diffrn_measurement_method '\w-rotation,\w-incr.=1\%,220 exposures'
_diffrn_radiation_collimation '0.5 mm diameter monocapillary'
_diffrn_radiation_monochromator 'planar graphite'
_diffrn_radiation_source 'long fine focus sealed X-ray tube'
_diffrn_radiation_type MoK\a
_diffrn_radiation_wavelength 0.71073
_diffrn_reflns_av_R_equivalents 0.0903
_diffrn_reflns_av_sigmaI/netI 0.0609
_diffrn_reflns_limit_h_max 14
_diffrn_reflns_limit_h_min -15
_diffrn_reflns_limit_k_max 15
_diffrn_reflns_limit_k_min -15
_diffrn_reflns_limit_l_max 19
_diffrn_reflns_limit_l_min -19
_diffrn_reflns_number 17913
_diffrn_reflns_theta_full 29.16
_diffrn_reflns_theta_max 29.16
_diffrn_reflns_theta_min 3.47
_diffrn_standards_decay_% 0
_diffrn_standards_interval_count 0
_diffrn_standards_interval_time 0
_diffrn_standards_number 0
_exptl_absorpt_coefficient_mu 10.986
_exptl_absorpt_correction_T_max 0.1454
_exptl_absorpt_correction_T_min 0.0823
_exptl_absorpt_correction_type refdelf
_exptl_absorpt_process_details
;
The correction was carried out by ABSCOR (Stoe, 1997), a modification of
DIFABS (Walker, N. & Stuart, D. (1983). Acta Cryst. A39, 158-166.
In contrary to DIFABS, ABSCOR loads F^2^ values instead of F ones.
;
_exptl_crystal_colour black
_exptl_crystal_density_diffrn 2.182
_exptl_crystal_density_method none
_exptl_crystal_description block
_exptl_crystal_F_000 1072
_exptl_crystal_size_max 0.30
_exptl_crystal_size_mid 0.26
_exptl_crystal_size_min 0.18
_refine_diff_density_max 2.153
_refine_diff_density_min -2.066
_refine_diff_density_rms 0.260
_refine_ls_extinction_coef 0.0020(2)
_refine_ls_extinction_expression Fc^*^=kFc[1+0.001xFc^2^\l^3^/sin(2\q)]^-1/4^
_refine_ls_extinction_method SHELXL
_refine_ls_goodness_of_fit_ref 1.194
_refine_ls_hydrogen_treatment constr
_refine_ls_matrix_type full
_refine_ls_number_parameters 187
_refine_ls_number_reflns 4552
_refine_ls_number_restraints 0
_refine_ls_restrained_S_all 1.194
_refine_ls_R_factor_all 0.0622
_refine_ls_R_factor_gt 0.0494
_refine_ls_shift/su_max 0.000
_refine_ls_shift/su_mean 0.000
_refine_ls_structure_factor_coef Fsqd
_refine_ls_weighting_details 'calc w=1/[\s^2^(Fo^2^)+(0.0398P)^2^+3.8870P] where P=(Fo^2^+2Fc^2^)/3'
_refine_ls_weighting_scheme calc
_refine_ls_wR_factor_gt 0.0966
_refine_ls_wR_factor_ref 0.1000
_reflns_number_gt 3911
_reflns_number_total 4552
_reflns_threshold_expression I>2sigma(I)
_cod_data_source_file om8008662_si_001.cif
_cod_data_source_block 2t
_cod_original_sg_symbol_H-M 'P 21/n'
_cod_database_code 4068463

loop_
_symmetry_equiv_pos_as_xyz
'x, y, z'
'-x+1/2, y+1/2, -z+1/2'
'-x, -y, -z'
'x-1/2, -y-1/2, z-1/2'

loop_
_atom_site_label
_atom_site_type_symbol
_atom_site_fract_x
_atom_site_fract_y
_atom_site_fract_z
_atom_site_U_iso_or_equiv
_atom_site_adp_type
_atom_site_occupancy
_atom_site_symmetry_multiplicity
_atom_site_calc_flag
_atom_site_refinement_flags
C1 C 1.1028(8) 0.2766(7) -0.0534(5) 0.0192(15) Uani 1 1 d .
H1 H 1.0580 0.3146 -0.1125 0.023 Uiso 1 1 calc R
C2 C 1.0491(8) 0.2132(7) 0.0098(6) 0.0209(15) Uani 1 1 d .
H2 H 0.9624 0.2018 -0.0002 0.025 Uiso 1 1 calc R
C3 C 1.1465(7) 0.1705(7) 0.0895(5) 0.0189(15) Uani 1 1 d .
H3 H 1.1378 0.1257 0.1429 0.023 Uiso 1 1 calc R
C4 C 1.2610(8) 0.2074(7) 0.0746(6) 0.0229(16) Uani 1 1 d .
H4 H 1.3421 0.1902 0.1168 0.027 Uiso 1 1 calc R
C5 C 1.2351(8) 0.2732(8) -0.0125(6) 0.0240(16) Uani 1 1 d .
H5 H 1.2945 0.3084 -0.0388 0.029 Uiso 1 1 calc R
C6 C 1.2017(8) 0.5644(7) 0.1702(5) 0.0235(18) Uani 1 1 d .
H6 H 1.1653 0.6370 0.1395 0.028 Uiso 1 1 calc R
C7 C 1.1529(7) 0.4895(8) 0.2290(5) 0.0227(16) Uani 1 1 d .
H7 H 1.0788 0.5043 0.2455 0.027 Uiso 1 1 calc R
C8 C 1.2320(8) 0.3903(8) 0.2586(5) 0.0261(18) Uani 1 1 d .
H8 H 1.2197 0.3248 0.2969 0.031 Uiso 1 1 calc R
C9 C 1.3349(8) 0.4048(10) 0.2210(6) 0.031(2) Uani 1 1 d .
H9 H 1.4042 0.3519 0.2316 0.037 Uiso 1 1 calc R
C10 C 1.3151(8) 0.5115(8) 0.1653(6) 0.0255(17) Uani 1 1 d .
H10 H 1.3677 0.5425 0.1308 0.031 Uiso 1 1 calc R
C11 C 0.5752(8) 0.1385(9) -0.0509(6) 0.0277(19) Uani 1 1 d .
H11A H 0.6198 0.0674 -0.0631 0.042 Uiso 1 1 calc R
H11B H 0.5432 0.1852 -0.1107 0.042 Uiso 1 1 calc R
H11C H 0.5054 0.1127 -0.0285 0.042 Uiso 1 1 calc R
C12 C 0.5908(8) 0.3567(8) 0.0749(7) 0.0297(19) Uani 1 1 d .
H12A H 0.6446 0.4056 0.1276 0.045 Uiso 1 1 calc R
H12B H 0.5232 0.3216 0.0956 0.045 Uiso 1 1 calc R
H12C H 0.5553 0.4077 0.0180 0.045 Uiso 1 1 calc R
C13 C 0.7553(7) 0.1390(7) 0.1563(5) 0.0202(15) Uani 1 1 d .
C14 C 0.8121(10) 0.0239(8) 0.1299(6) 0.033(2) Uani 1 1 d .
H14A H 0.7461 -0.0254 0.0866 0.049 Uiso 1 1 calc R
H14B H 0.8530 -0.0218 0.1889 0.049 Uiso 1 1 calc R
H14C H 0.8737 0.0451 0.0973 0.049 Uiso 1 1 calc R
C15 C 0.8571(9) 0.2082(9) 0.2326(6) 0.033(2) Uani 1 1 d .
H15A H 0.8247 0.2870 0.2440 0.049 Uiso 1 1 calc R
H15B H 0.9295 0.2198 0.2094 0.049 Uiso 1 1 calc R
H15C H 0.8823 0.1621 0.2931 0.049 Uiso 1 1 calc R
C16 C 0.6514(9) 0.1052(9) 0.2014(6) 0.032(2) Uani 1 1 d .
H16A H 0.6147 0.1790 0.2182 0.048 Uiso 1 1 calc R
H16B H 0.6874 0.0570 0.2599 0.048 Uiso 1 1 calc R
H16C H 0.5866 0.0583 0.1547 0.048 Uiso 1 1 calc R
Bi1 Bi 0.89908(2) 0.44711(2) 0.064487(18) 0.01366(10) Uani 1 1 d .
Mo1 Mo 1.16170(6) 0.37855(6) 0.09244(4) 0.01386(14) Uani 1 1 d .
O1 O 0.7892(5) 0.2885(5) -0.0003(4) 0.0188(11) Uani 1 1 d .
Si1 Si 0.68409(19) 0.23421(19) 0.04398(14) 0.0158(4) Uani 1 1 d .

loop_
_atom_site_aniso_label
_atom_site_aniso_U_11
_atom_site_aniso_U_22
_atom_site_aniso_U_33
_atom_site_aniso_U_23
_atom_site_aniso_U_13
_atom_site_aniso_U_12
C1 0.031(4) 0.007(3) 0.022(3) -0.003(3) 0.012(3) 0.002(3)
C2 0.025(4) 0.013(4) 0.026(4) -0.007(3) 0.010(3) -0.004(3)
C3 0.023(4) 0.009(3) 0.025(4) 0.006(3) 0.008(3) -0.004(3)
C4 0.024(4) 0.014(4) 0.033(4) 0.000(3) 0.012(3) 0.006(3)
C5 0.028(4) 0.020(4) 0.031(4) -0.002(3) 0.019(3) -0.003(3)
C6 0.033(4) 0.014(4) 0.016(3) 0.003(3) -0.005(3) -0.008(3)
C7 0.017(4) 0.029(4) 0.023(3) -0.006(3) 0.007(3) 0.001(3)
C8 0.033(5) 0.030(5) 0.013(3) 0.001(3) 0.003(3) 0.002(4)
C9 0.019(4) 0.045(6) 0.024(4) -0.003(4) -0.002(3) -0.005(4)
C10 0.020(4) 0.034(5) 0.023(4) -0.004(3) 0.008(3) -0.013(3)
C11 0.021(4) 0.037(5) 0.025(4) -0.002(3) 0.006(3) -0.014(4)
C12 0.021(4) 0.028(5) 0.041(5) 0.001(4) 0.011(3) -0.001(4)
C13 0.022(4) 0.019(4) 0.020(3) -0.002(3) 0.007(3) -0.003(3)
C14 0.045(6) 0.023(5) 0.029(4) 0.004(3) 0.009(4) 0.009(4)
C15 0.035(5) 0.033(5) 0.021(4) 0.007(3) -0.005(3) -0.011(4)
C16 0.035(5) 0.037(5) 0.026(4) 0.006(4) 0.012(3) -0.012(4)
Bi1 0.01427(14) 0.01333(15) 0.01469(13) -0.00055(10) 0.00636(8) -0.00207(11)
Mo1 0.0136(3) 0.0130(3) 0.0151(3) 0.0006(2) 0.0046(2) -0.0009(2)
O1 0.020(3) 0.010(3) 0.027(3) -0.001(2) 0.009(2) -0.010(2)
Si1 0.0137(9) 0.0150(10) 0.0191(9) -0.0001(7) 0.0054(7) -0.0028(8)

loop_
_atom_type_symbol
_atom_type_description
_atom_type_scat_dispersion_real
_atom_type_scat_dispersion_imag
_atom_type_scat_source
C C 0.0033 0.0016 'International Tables Vol C Tables 4.2.6.8 and 6.1.1.4'
H H 0.0000 0.0000 'International Tables Vol C Tables 4.2.6.8 and 6.1.1.4'
Bi Bi -4.1077 10.2566 'International Tables Vol C Tables 4.2.6.8 and 6.1.1.4'
Mo Mo -1.6832 0.6857 'International Tables Vol C Tables 4.2.6.8 and 6.1.1.4'
O O 0.0106 0.0060 'International Tables Vol C Tables 4.2.6.8 and 6.1.1.4'
Si Si 0.0817 0.0704 'International Tables Vol C Tables 4.2.6.8 and 6.1.1.4'

loop_
_geom_angle_atom_site_label_1
_geom_angle_atom_site_label_2
_geom_angle_atom_site_label_3
_geom_angle
_geom_angle_site_symmetry_1
_geom_angle_site_symmetry_3
C5 C1 C2 108.2(7) . .
C5 C1 Mo1 70.2(4) . .
C2 C1 Mo1 73.2(4) . .
C5 C1 H1 125.9 . .
C2 C1 H1 125.9 . .
Mo1 C1 H1 122.4 . .
C3 C2 C1 108.5(7) . .
C3 C2 Mo1 71.3(4) . .
C1 C2 Mo1 71.0(4) . .
C3 C2 H2 125.8 . .
C1 C2 H2 125.8 . .
Mo1 C2 H2 123.5 . .
C2 C3 C4 106.8(7) . .
C2 C3 Mo1 73.4(4) . .
C4 C3 Mo1 69.7(4) . .
C2 C3 H3 126.6 . .
C4 C3 H3 126.6 . .
Mo1 C3 H3 122.1 . .
C5 C4 C3 109.6(7) . .
C5 C4 Mo1 72.2(5) . .
C3 C4 Mo1 73.9(4) . .
C5 C4 H4 125.2 . .
C3 C4 H4 125.2 . .
Mo1 C4 H4 120.4 . .
C4 C5 C1 106.9(7) . .
C4 C5 Mo1 71.5(5) . .
C1 C5 Mo1 73.6(4) . .
C4 C5 H5 126.5 . .
C1 C5 H5 126.5 . .
Mo1 C5 H5 120.3 . .
C7 C6 C10 107.9(7) . .
C7 C6 Mo1 73.8(4) . .
C10 C6 Mo1 69.8(5) . .
C7 C6 H6 126.1 . .
C10 C6 H6 126.1 . .
Mo1 C6 H6 122.1 . .
C8 C7 C6 108.6(8) . .
C8 C7 Mo1 70.2(4) . .
C6 C7 Mo1 71.1(5) . .
C8 C7 H7 125.7 . .
C6 C7 H7 125.7 . .
Mo1 C7 H7 124.6 . .
C7 C8 C9 107.9(8) . .
C7 C8 Mo1 74.9(4) . .
C9 C8 Mo1 70.5(4) . .
C7 C8 H8 126.0 . .
C9 C8 H8 126.0 . .
Mo1 C8 H8 120.4 . .
C10 C9 C8 107.9(8) . .
C10 C9 Mo1 72.0(4) . .
C8 C9 Mo1 73.0(4) . .
C10 C9 H9 126.0 . .
C8 C9 H9 126.0 . .
Mo1 C9 H9 120.8 . .
C9 C10 C6 107.6(7) . .
C9 C10 Mo1 71.8(5) . .
C6 C10 Mo1 74.1(4) . .
C9 C10 H10 126.2 . .
C6 C10 H10 126.2 . .
Mo1 C10 H10 119.8 . .
Si1 C11 H11A 109.5 . .
Si1 C11 H11B 109.5 . .
H11A C11 H11B 109.5 . .
Si1 C11 H11C 109.5 . .
H11A C11 H11C 109.5 . .
H11B C11 H11C 109.5 . .
Si1 C12 H12A 109.5 . .
Si1 C12 H12B 109.5 . .
H12A C12 H12B 109.5 . .
Si1 C12 H12C 109.5 . .
H12A C12 H12C 109.5 . .
H12B C12 H12C 109.5 . .
C14 C13 C15 108.7(7) . .
C14 C13 C16 109.4(8) . .
C15 C13 C16 108.0(7) . .
C14 C13 Si1 110.4(5) . .
C15 C13 Si1 111.5(6) . .
C16 C13 Si1 108.8(6) . .
C13 C14 H14A 109.5 . .
C13 C14 H14B 109.5 . .
H14A C14 H14B 109.5 . .
C13 C14 H14C 109.5 . .
H14A C14 H14C 109.5 . .
H14B C14 H14C 109.5 . .
C13 C15 H15A 109.5 . .
C13 C15 H15B 109.5 . .
H15A C15 H15B 109.5 . .
C13 C15 H15C 109.5 . .
H15A C15 H15C 109.5 . .
H15B C15 H15C 109.5 . .
C13 C16 H16A 109.5 . .
C13 C16 H16B 109.5 . .
H16A C16 H16B 109.5 . .
C13 C16 H16C 109.5 . .
H16A C16 H16C 109.5 . .
H16B C16 H16C 109.5 . .
O1 Bi1 Mo1 103.36(14) . 3_765
O1 Bi1 Mo1 105.18(15) . .
Mo1 Bi1 Mo1 105.320(17) 3_765 .
O1 Bi1 Bi1 113.99(15) . 3_765
Mo1 Bi1 Bi1 53.329(15) 3_765 3_765
Mo1 Bi1 Bi1 51.991(14) . 3_765
C4 Mo1 C5 36.3(3) . .
C4 Mo1 C9 82.6(3) . .
C5 Mo1 C9 102.8(3) . .
C4 Mo1 C10 105.5(3) . .
C5 Mo1 C10 105.4(3) . .
C9 Mo1 C10 36.3(3) . .
C4 Mo1 C8 98.3(3) . .
C5 Mo1 C8 130.9(3) . .
C9 Mo1 C8 36.5(3) . .
C10 Mo1 C8 60.4(3) . .
C4 Mo1 C1 59.8(3) . .
C5 Mo1 C1 36.3(3) . .
C9 Mo1 C1 138.6(3) . .
C10 Mo1 C1 135.1(3) . .
C8 Mo1 C1 154.0(3) . .
C4 Mo1 C3 36.5(3) . .
C5 Mo1 C3 60.9(3) . .
C9 Mo1 C3 100.5(3) . .
C10 Mo1 C3 134.2(3) . .
C8 Mo1 C3 94.3(3) . .
C1 Mo1 C3 59.8(3) . .
C4 Mo1 C6 140.5(3) . .
C5 Mo1 C6 136.6(3) . .
C9 Mo1 C6 59.8(3) . .
C10 Mo1 C6 36.1(3) . .
C8 Mo1 C6 59.2(3) . .
C1 Mo1 C6 146.8(3) . .
C3 Mo1 C6 153.5(3) . .
C4 Mo1 C2 59.5(3) . .
C5 Mo1 C2 60.2(3) . .
C9 Mo1 C2 135.8(3) . .
C10 Mo1 C2 164.3(3) . .
C8 Mo1 C2 122.7(3) . .
C1 Mo1 C2 35.8(3) . .
C3 Mo1 C2 35.3(3) . .
C6 Mo1 C2 159.5(3) . .
C4 Mo1 C7 133.2(3) . .
C5 Mo1 C7 161.9(3) . .
C9 Mo1 C7 59.2(3) . .
C10 Mo1 C7 59.4(3) . .
C8 Mo1 C7 34.9(3) . .
C1 Mo1 C7 161.8(3) . .
C3 Mo1 C7 120.9(3) . .
C6 Mo1 C7 35.2(3) . .
C2 Mo1 C7 133.1(3) . .
C4 Mo1 Bi1 118.4(2) . 3_765
C5 Mo1 Bi1 82.1(2) . 3_765
C9 Mo1 Bi1 119.8(3) . 3_765
C10 Mo1 Bi1 84.1(2) . 3_765
C8 Mo1 Bi1 135.0(2) . 3_765
C1 Mo1 Bi1 70.98(19) . 3_765
C3 Mo1 Bi1 130.61(18) . 3_765
C6 Mo1 Bi1 75.85(18) . 3_765
C2 Mo1 Bi1 99.1(2) . 3_765
C7 Mo1 Bi1 104.6(2) . 3_765
C4 Mo1 Bi1 135.2(2) . .
C5 Mo1 Bi1 126.5(2) . .
C9 Mo1 Bi1 130.7(3) . .
C10 Mo1 Bi1 118.9(2) . .
C8 Mo1 Bi1 97.9(2) . .
C1 Mo1 Bi1 90.3(2) . .
C3 Mo1 Bi1 100.87(19) . .
C6 Mo1 Bi1 82.9(2) . .
C2 Mo1 Bi1 76.6(2) . .
C7 Mo1 Bi1 71.61(19) . .
Bi1 Mo1 Bi1 74.680(17) 3_765 .
Si1 O1 Bi1 120.8(3) . .
O1 Si1 C12 111.1(4) . .
O1 Si1 C11 108.2(3) . .
C12 Si1 C11 107.6(4) . .
O1 Si1 C13 112.2(3) . .
C12 Si1 C13 108.7(4) . .
C11 Si1 C13 109.0(4) . .

loop_
_geom_bond_atom_site_label_1
_geom_bond_atom_site_label_2
_geom_bond_distance
_geom_bond_site_symmetry_2
C1 C5 1.425(12) .
C1 C2 1.428(11) .
C1 Mo1 2.310(7) .
C1 H1 0.9500 .
C2 C3 1.411(10) .
C2 Mo1 2.339(7) .
C2 H2 0.9500 .
C3 C4 1.431(11) .
C3 Mo1 2.312(7) .
C3 H3 0.9500 .
C4 C5 1.410(12) .
C4 Mo1 2.257(8) .
C4 H4 0.9500 .
C5 Mo1 2.266(8) .
C5 H5 0.9500 .
C6 C7 1.416(12) .
C6 C10 1.426(13) .
C6 Mo1 2.326(8) .
C6 H6 0.9500 .
C7 C8 1.397(12) .
C7 Mo1 2.360(8) .
C7 H7 0.9500 .
C8 C9 1.432(13) .
C8 Mo1 2.300(7) .
C8 H8 0.9500 .
C9 C10 1.412(14) .
C9 Mo1 2.267(8) .
C9 H9 0.9500 .
C10 Mo1 2.270(8) .
C10 H10 0.9500 .
C11 Si1 1.868(8) .
C11 H11A 0.9800 .
C11 H11B 0.9800 .
C11 H11C 0.9800 .
C12 Si1 1.854(10) .
C12 H12A 0.9800 .
C12 H12B 0.9800 .
C12 H12C 0.9800 .
C13 C14 1.527(12) .
C13 C15 1.534(11) .
C13 C16 1.551(12) .
C13 Si1 1.901(8) .
C14 H14A 0.9800 .
C14 H14B 0.9800 .
C14 H14C 0.9800 .
C15 H15A 0.9800 .
C15 H15B 0.9800 .
C15 H15C 0.9800 .
C16 H16A 0.9800 .
C16 H16B 0.9800 .
C16 H16C 0.9800 .
Bi1 O1 2.189(5) .
Bi1 Mo1 2.9046(7) 3_765
Bi1 Mo1 2.9568(7) .
Bi1 Bi1 3.5555(6) 3_765
Mo1 Bi1 2.9046(7) 3_765
O1 Si1 1.625(6) .

loop_
_geom_torsion_atom_site_label_1
_geom_torsion_atom_site_label_2
_geom_torsion_atom_site_label_3
_geom_torsion_atom_site_label_4
_geom_torsion
_geom_torsion_site_symmetry_1
_geom_torsion_site_symmetry_4
C5 C1 C2 C3 0.0(9) . .
Mo1 C1 C2 C3 -61.8(5) . .
C5 C1 C2 Mo1 61.8(5) . .
C1 C2 C3 C4 -0.4(9) . .
Mo1 C2 C3 C4 -62.0(5) . .
C1 C2 C3 Mo1 61.6(5) . .
C2 C3 C4 C5 0.6(9) . .
Mo1 C3 C4 C5 -63.9(6) . .
C2 C3 C4 Mo1 64.5(5) . .
C3 C4 C5 C1 -0.6(9) . .
Mo1 C4 C5 C1 -65.6(6) . .
C3 C4 C5 Mo1 64.9(6) . .
C2 C1 C5 C4 0.4(9) . .
Mo1 C1 C5 C4 64.2(6) . .
C2 C1 C5 Mo1 -63.8(5) . .
C10 C6 C7 C8 -1.4(9) . .
Mo1 C6 C7 C8 60.5(6) . .
C10 C6 C7 Mo1 -61.8(5) . .
C6 C7 C8 C9 2.2(9) . .
Mo1 C7 C8 C9 63.2(5) . .
C6 C7 C8 Mo1 -61.0(5) . .
C7 C8 C9 C10 -2.1(9) . .
Mo1 C8 C9 C10 64.0(6) . .
C7 C8 C9 Mo1 -66.1(6) . .
C8 C9 C10 C6 1.3(9) . .
Mo1 C9 C10 C6 65.9(5) . .
C8 C9 C10 Mo1 -64.6(6) . .
C7 C6 C10 C9 0.0(9) . .
Mo1 C6 C10 C9 -64.4(6) . .
C7 C6 C10 Mo1 64.4(5) . .
C3 C4 Mo1 C5 -117.3(7) . .
C5 C4 Mo1 C9 -123.6(6) . .
C3 C4 Mo1 C9 119.1(5) . .
C5 C4 Mo1 C10 -95.2(5) . .
C3 C4 Mo1 C10 147.5(4) . .
C5 C4 Mo1 C8 -156.7(5) . .
C3 C4 Mo1 C8 86.0(5) . .
C5 C4 Mo1 C1 38.4(5) . .
C3 C4 Mo1 C1 -78.9(5) . .
C5 C4 Mo1 C3 117.3(7) . .
C5 C4 Mo1 C6 -106.2(6) . .
C3 C4 Mo1 C6 136.5(5) . .
C5 C4 Mo1 C2 80.1(5) . .
C3 C4 Mo1 C2 -37.2(4) . .
C5 C4 Mo1 C7 -157.5(5) . .
C3 C4 Mo1 C7 85.1(6) . .
C5 C4 Mo1 Bi1 -3.6(6) . 3_765
C3 C4 Mo1 Bi1 -120.9(4) . 3_765
C5 C4 Mo1 Bi1 93.2(5) . .
C3 C4 Mo1 Bi1 -24.2(6) . .
C1 C5 Mo1 C4 114.8(7) . .
C4 C5 Mo1 C9 57.9(6) . .
C1 C5 Mo1 C9 172.7(5) . .
C4 C5 Mo1 C10 95.2(5) . .
C1 C5 Mo1 C10 -150.0(5) . .
C4 C5 Mo1 C8 31.2(7) . .
C1 C5 Mo1 C8 146.0(5) . .
C4 C5 Mo1 C1 -114.8(7) . .
C4 C5 Mo1 C3 -37.2(5) . .
C1 C5 Mo1 C3 77.6(5) . .
C4 C5 Mo1 C6 117.2(5) . .
C1 C5 Mo1 C6 -128.1(5) . .
C4 C5 Mo1 C2 -77.9(5) . .
C1 C5 Mo1 C2 36.8(4) . .
C4 C5 Mo1 C7 63.6(12) . .
C1 C5 Mo1 C7 178.4(9) . .
C4 C5 Mo1 Bi1 176.8(5) . 3_765
C1 C5 Mo1 Bi1 -68.4(4) . 3_765
C4 C5 Mo1 Bi1 -118.9(5) . .
C1 C5 Mo1 Bi1 -4.2(6) . .
C10 C9 Mo1 C4 129.2(6) . .
C8 C9 Mo1 C4 -114.8(6) . .
C10 C9 Mo1 C5 98.8(6) . .
C8 C9 Mo1 C5 -145.2(5) . .
C8 C9 Mo1 C10 116.0(8) . .
C10 C9 Mo1 C8 -116.0(8) . .
C10 C9 Mo1 C1 105.4(6) . .
C8 C9 Mo1 C1 -138.7(5) . .
C10 C9 Mo1 C3 161.1(5) . .
C8 C9 Mo1 C3 -83.0(6) . .
C10 C9 Mo1 C6 -38.1(5) . .
C8 C9 Mo1 C6 77.8(6) . .
C10 C9 Mo1 C2 159.0(5) . .
C8 C9 Mo1 C2 -85.1(7) . .
C10 C9 Mo1 C7 -79.1(6) . .
C8 C9 Mo1 C7 36.8(5) . .
C10 C9 Mo1 Bi1 10.7(6) . 3_765
C8 C9 Mo1 Bi1 126.6(5) . 3_765
C10 C9 Mo1 Bi1 -84.5(6) . .
C8 C9 Mo1 Bi1 31.4(7) . .
C9 C10 Mo1 C4 -52.9(6) . .
C6 C10 Mo1 C4 -168.1(4) . .
C9 C10 Mo1 C5 -90.6(6) . .
C6 C10 Mo1 C5 154.2(4) . .
C6 C10 Mo1 C9 -115.2(7) . .
C9 C10 Mo1 C8 38.0(5) . .
C6 C10 Mo1 C8 -77.2(5) . .
C9 C10 Mo1 C1 -115.4(6) . .
C6 C10 Mo1 C1 129.4(5) . .
C9 C10 Mo1 C3 -26.4(7) . .
C6 C10 Mo1 C3 -141.6(5) . .
C9 C10 Mo1 C6 115.2(7) . .
C9 C10 Mo1 C2 -68.1(12) . .
C6 C10 Mo1 C2 176.7(9) . .
C9 C10 Mo1 C7 78.5(6) . .
C6 C10 Mo1 C7 -36.7(4) . .
C9 C10 Mo1 Bi1 -170.7(5) . 3_765
C6 C10 Mo1 Bi1 74.1(4) . 3_765
C9 C10 Mo1 Bi1 120.4(5) . .
C6 C10 Mo1 Bi1 5.2(5) . .
C7 C8 Mo1 C4 -178.9(5) . .
C9 C8 Mo1 C4 65.4(6) . .
C7 C8 Mo1 C5 163.1(5) . .
C9 C8 Mo1 C5 47.3(7) . .
C7 C8 Mo1 C9 115.7(8) . .
C7 C8 Mo1 C10 78.0(6) . .
C9 C8 Mo1 C10 -37.7(6) . .
C7 C8 Mo1 C1 -148.1(6) . .
C9 C8 Mo1 C1 96.2(8) . .
C7 C8 Mo1 C3 -142.4(5) . .
C9 C8 Mo1 C3 101.9(6) . .
C7 C8 Mo1 C6 36.0(5) . .
C9 C8 Mo1 C6 -79.7(6) . .
C7 C8 Mo1 C2 -119.9(5) . .
C9 C8 Mo1 C2 124.4(6) . .
C9 C8 Mo1 C7 -115.7(8) . .
C7 C8 Mo1 Bi1 35.5(7) . 3_765
C9 C8 Mo1 Bi1 -80.2(6) . 3_765
C7 C8 Mo1 Bi1 -40.8(5) . .
C9 C8 Mo1 Bi1 -156.5(5) . .
C5 C1 Mo1 C4 -38.5(5) . .
C2 C1 Mo1 C4 78.6(5) . .
C2 C1 Mo1 C5 117.1(7) . .
C5 C1 Mo1 C9 -10.9(7) . .
C2 C1 Mo1 C9 106.3(6) . .
C5 C1 Mo1 C10 43.1(6) . .
C2 C1 Mo1 C10 160.2(5) . .
C5 C1 Mo1 C8 -74.4(8) . .
C2 C1 Mo1 C8 42.7(9) . .
C5 C1 Mo1 C3 -80.9(5) . .
C2 C1 Mo1 C3 36.2(5) . .
C5 C1 Mo1 C6 99.3(7) . .
C2 C1 Mo1 C6 -143.6(6) . .
C5 C1 Mo1 C2 -117.1(7) . .
C5 C1 Mo1 C7 -178.4(9) . .
C2 C1 Mo1 C7 -61.3(11) . .
C5 C1 Mo1 Bi1 103.0(5) . 3_765
C2 C1 Mo1 Bi1 -139.9(5) . 3_765
C5 C1 Mo1 Bi1 176.6(4) . .
C2 C1 Mo1 Bi1 -66.2(4) . .
C2 C3 Mo1 C4 -115.7(7) . .
C2 C3 Mo1 C5 -78.6(5) . .
C4 C3 Mo1 C5 37.0(5) . .
C2 C3 Mo1 C9 -177.4(5) . .
C4 C3 Mo1 C9 -61.8(5) . .
C2 C3 Mo1 C10 -161.9(5) . .
C4 C3 Mo1 C10 -46.3(6) . .
C2 C3 Mo1 C8 146.2(5) . .
C4 C3 Mo1 C8 -98.1(5) . .
C2 C3 Mo1 C1 -36.7(5) . .
C4 C3 Mo1 C1 79.0(5) . .
C2 C3 Mo1 C6 143.1(7) . .
C4 C3 Mo1 C6 -101.3(8) . .
C4 C3 Mo1 C2 115.7(7) . .
C2 C3 Mo1 C7 122.2(5) . .
C4 C3 Mo1 C7 -122.1(5) . .
C2 C3 Mo1 Bi1 -31.8(6) . 3_765
C4 C3 Mo1 Bi1 83.9(5) . 3_765
C2 C3 Mo1 Bi1 47.3(5) . .
C4 C3 Mo1 Bi1 162.9(4) . .
C7 C6 Mo1 C4 -98.4(6) . .
C10 C6 Mo1 C4 18.2(7) . .
C7 C6 Mo1 C5 -154.2(5) . .
C10 C6 Mo1 C5 -37.7(6) . .
C7 C6 Mo1 C9 -78.3(5) . .
C10 C6 Mo1 C9 38.3(5) . .
C7 C6 Mo1 C10 -116.6(6) . .
C7 C6 Mo1 C8 -35.7(5) . .
C10 C6 Mo1 C8 80.9(5) . .
C7 C6 Mo1 C1 147.6(5) . .
C10 C6 Mo1 C1 -95.8(6) . .
C7 C6 Mo1 C3 -32.0(9) . .
C10 C6 Mo1 C3 84.5(8) . .
C7 C6 Mo1 C2 65.9(9) . .
C10 C6 Mo1 C2 -177.5(7) . .
C10 C6 Mo1 C7 116.6(6) . .
C7 C6 Mo1 Bi1 144.0(5) . 3_765
C10 C6 Mo1 Bi1 -99.5(5) . 3_765
C7 C6 Mo1 Bi1 68.0(4) . .
C10 C6 Mo1 Bi1 -175.4(5) . .
C3 C2 Mo1 C4 38.4(5) . .
C1 C2 Mo1 C4 -79.6(5) . .
C3 C2 Mo1 C5 80.7(5) . .
C1 C2 Mo1 C5 -37.3(5) . .
C3 C2 Mo1 C9 3.6(7) . .
C1 C2 Mo1 C9 -114.4(6) . .
C3 C2 Mo1 C10 55.5(13) . .
C1 C2 Mo1 C10 -62.5(12) . .
C3 C2 Mo1 C8 -41.2(6) . .
C1 C2 Mo1 C8 -159.3(5) . .
C3 C2 Mo1 C1 118.0(7) . .
C1 C2 Mo1 C3 -118.0(7) . .
C3 C2 Mo1 C6 -130.0(8) . .
C1 C2 Mo1 C6 111.9(8) . .
C3 C2 Mo1 C7 -84.0(6) . .
C1 C2 Mo1 C7 158.0(5) . .
C3 C2 Mo1 Bi1 156.1(4) . 3_765
C1 C2 Mo1 Bi1 38.1(5) . 3_765
C3 C2 Mo1 Bi1 -132.1(5) . .
C1 C2 Mo1 Bi1 109.8(4) . .
C8 C7 Mo1 C4 1.5(7) . .
C6 C7 Mo1 C4 120.3(5) . .
C8 C7 Mo1 C5 -45.1(12) . .
C6 C7 Mo1 C5 73.7(11) . .
C8 C7 Mo1 C9 -38.6(5) . .
C6 C7 Mo1 C9 80.2(5) . .
C8 C7 Mo1 C10 -81.1(6) . .
C6 C7 Mo1 C10 37.8(5) . .
C6 C7 Mo1 C8 118.8(7) . .
C8 C7 Mo1 C1 131.8(9) . .
C6 C7 Mo1 C1 -109.4(10) . .
C8 C7 Mo1 C3 45.2(6) . .
C6 C7 Mo1 C3 164.0(4) . .
C8 C7 Mo1 C6 -118.8(7) . .
C8 C7 Mo1 C2 87.2(6) . .
C6 C7 Mo1 C2 -154.0(5) . .
C8 C7 Mo1 Bi1 -154.9(5) . 3_765
C6 C7 Mo1 Bi1 -36.1(5) . 3_765
C8 C7 Mo1 Bi1 137.0(5) . .
C6 C7 Mo1 Bi1 -104.2(5) . .
O1 Bi1 Mo1 C4 -6.2(3) . .
Mo1 Bi1 Mo1 C4 -115.1(3) 3_765 .
Bi1 Bi1 Mo1 C4 -115.1(3) 3_765 .
O1 Bi1 Mo1 C5 41.1(3) . .
Mo1 Bi1 Mo1 C5 -67.7(3) 3_765 .
Bi1 Bi1 Mo1 C5 -67.7(3) 3_765 .
O1 Bi1 Mo1 C9 -134.8(4) . .
Mo1 Bi1 Mo1 C9 116.4(3) 3_765 .
Bi1 Bi1 Mo1 C9 116.4(3) 3_765 .
O1 Bi1 Mo1 C10 -177.1(3) . .
Mo1 Bi1 Mo1 C10 74.1(2) 3_765 .
Bi1 Bi1 Mo1 C10 74.1(2) 3_765 .
O1 Bi1 Mo1 C8 -116.6(3) . .
Mo1 Bi1 Mo1 C8 134.6(2) 3_765 .
Bi1 Bi1 Mo1 C8 134.6(2) 3_765 .
O1 Bi1 Mo1 C1 38.7(2) . .
Mo1 Bi1 Mo1 C1 -70.16(19) 3_765 .
Bi1 Bi1 Mo1 C1 -70.16(19) 3_765 .
O1 Bi1 Mo1 C3 -20.6(2) . .
Mo1 Bi1 Mo1 C3 -129.39(19) 3_765 .
Bi1 Bi1 Mo1 C3 -129.39(19) 3_765 .
O1 Bi1 Mo1 C6 -174.0(2) . .
Mo1 Bi1 Mo1 C6 77.22(19) 3_765 .
Bi1 Bi1 Mo1 C6 77.22(19) 3_765 .
O1 Bi1 Mo1 C2 5.3(2) . .
Mo1 Bi1 Mo1 C2 -103.5(2) 3_765 .
Bi1 Bi1 Mo1 C2 -103.5(2) 3_765 .
O1 Bi1 Mo1 C7 -139.7(3) . .
Mo1 Bi1 Mo1 C7 111.5(2) 3_765 .
Bi1 Bi1 Mo1 C7 111.5(2) 3_765 .
O1 Bi1 Mo1 Bi1 108.82(14) . 3_765
Mo1 Bi1 Mo1 Bi1 0.0 3_765 3_765
Mo1 Bi1 O1 Si1 -119.6(3) 3_765 .
Mo1 Bi1 O1 Si1 130.2(3) . .
Bi1 Bi1 O1 Si1 -175.1(3) 3_765 .
Bi1 O1 Si1 C12 42.7(5) . .
Bi1 O1 Si1 C11 160.6(4) . .
Bi1 O1 Si1 C13 -79.1(4) . .
C14 C13 Si1 O1 -67.5(7) . .
C15 C13 Si1 O1 53.5(7) . .
C16 C13 Si1 O1 172.5(5) . .
C14 C13 Si1 C12 169.3(6) . .
C15 C13 Si1 C12 -69.7(7) . .
C16 C13 Si1 C12 49.3(7) . .
C14 C13 Si1 C11 52.3(7) . .
C15 C13 Si1 C11 173.3(7) . .
C16 C13 Si1 C11 -67.7(7) . .
